data_7246700
loop_
_publ_author_name
'Nichinde, Chandrakant B.'
'Patil, Baliram R.'
'Chaudhari, Suryakant S.'
'Mali, Bhupendra P.'
'Gonnade, Rajesh G.'
'Kinage, Anil K.'

_publ_section_title
;
 Organocatalysed one-pot three component synthesis of
 3,3&#x2032;-disubstituted oxindoles featuring an all-carbon quaternary
 center and spiro[2H-pyran-3,4&#x2032;-indoline]
;
_journal_issue 19
_journal_name_full 'RSC Advances'
_journal_page_first 13206
_journal_page_last 13212
_journal_paper_doi 10.1039/D3RA00510K
_journal_volume 13
_journal_year 2023
_chemical_formula_moiety 'C14 H10 F N3 O2'
_chemical_formula_sum 'C14 H10 F N3 O2'
_chemical_formula_weight 271.25
_space_group_crystal_system monoclinic
_space_group_IT_number 14
_space_group_name_Hall '-P 2ybc'
_space_group_name_H-M_alt 'P 1 21/c 1'
_atom_sites_solution_hydrogens mixed
_audit_creation_method SHELXL-2018/3
_audit_update_record
;
2022-12-08 deposited with the CCDC.	2023-03-02 downloaded from the CCDC.
;
_cell_angle_alpha 90
_cell_angle_beta 91.403(3)
_cell_angle_gamma 90
_cell_formula_units_Z 4
_cell_length_a 10.0790(8)
_cell_length_b 7.1417(5)
_cell_length_c 17.9545(13)
_cell_measurement_reflns_used 9817
_cell_measurement_temperature 100(2)
_cell_measurement_theta_max 34.46
_cell_measurement_theta_min 2.27
_cell_volume 1292.00(17)
_computing_cell_refinement 'SAINT (Bruker, 2016)'
_computing_data_collection 'APEX3 (Bruker, 2016)'
_computing_data_reduction 'SAINT (Bruker, 2016)'
_computing_molecular_graphics 'Bruker SHELXTL'
_computing_publication_material 'Bruker SHELXTL'
_computing_structure_refinement 'SHELXL-2014/7 (Sheldrick, 2014)'
_computing_structure_solution 'SHELXS-97 (Sheldrick 2008)'
_diffrn_ambient_temperature 100(2)
_diffrn_detector 'Photon II CPAD Area Detector'
_diffrn_detector_area_resol_mean 7.39
_diffrn_measured_fraction_theta_full 0.992
_diffrn_measured_fraction_theta_max 0.973
_diffrn_measurement_device '\k-geometry diffractometer'
_diffrn_measurement_device_type 'Bruker D8 VENTURE Kappa Duo PHOTON II CPAD'
_diffrn_measurement_method '\f and \w scans'
_diffrn_radiation_monochromator 'multilayer mirrors'
_diffrn_radiation_type MoK\a
_diffrn_radiation_wavelength 0.71073
_diffrn_reflns_av_R_equivalents 0.0626
_diffrn_reflns_av_unetI/netI 0.0295
_diffrn_reflns_Laue_measured_fraction_full 0.992
_diffrn_reflns_Laue_measured_fraction_max 0.973
_diffrn_reflns_limit_h_max 16
_diffrn_reflns_limit_h_min -16
_diffrn_reflns_limit_k_max 11
_diffrn_reflns_limit_k_min -11
_diffrn_reflns_limit_l_max 27
_diffrn_reflns_limit_l_min -28
_diffrn_reflns_number 88591
_diffrn_reflns_point_group_measured_fraction_full 0.992
_diffrn_reflns_point_group_measured_fraction_max 0.973
_diffrn_reflns_theta_full 25.242
_diffrn_reflns_theta_max 34.896
_diffrn_reflns_theta_min 2.269
_diffrn_source 'micro-focus sealed tube'
_diffrn_source_type 'Incoatech I\mS HB'
_exptl_absorpt_coefficient_mu 0.106
_exptl_absorpt_correction_T_max 0.989
_exptl_absorpt_correction_T_min 0.987
_exptl_absorpt_correction_type multi-scan
_exptl_absorpt_process_details 'SADABS (Bruker, 2006)'
_exptl_crystal_colour COLOURLESS
_exptl_crystal_density_diffrn 1.394
_exptl_crystal_description BLOCK
_exptl_crystal_F_000 560
_exptl_crystal_size_max 0.120
_exptl_crystal_size_mid 0.100
_exptl_crystal_size_min 0.100
_refine_diff_density_max 0.509
_refine_diff_density_min -0.294
_refine_diff_density_rms 0.055
_refine_ls_extinction_method none
_refine_ls_goodness_of_fit_ref 1.041
_refine_ls_hydrogen_treatment mixed
_refine_ls_matrix_type full
_refine_ls_number_parameters 186
_refine_ls_number_reflns 5486
_refine_ls_number_restraints 0
_refine_ls_restrained_S_all 1.041
_refine_ls_R_factor_all 0.0534
_refine_ls_R_factor_gt 0.0398
_refine_ls_shift/su_max 0.001
_refine_ls_shift/su_mean 0.000
_refine_ls_structure_factor_coef Fsqd
_refine_ls_weighting_details 'w=1/[\s^2^(Fo^2^)+(0.0531P)^2^+0.4014P] where P=(Fo^2^+2Fc^2^)/3'
_refine_ls_weighting_scheme calc
_refine_ls_wR_factor_gt 0.1019
_refine_ls_wR_factor_ref 0.1090
_reflns_Friedel_coverage 0.000
_reflns_number_gt 4545
_reflns_number_total 5486
_reflns_threshold_expression 'I > 2\s(I)'
_cod_data_source_file d3ra00510k2.cif
_cod_data_source_block 4Ah
_cod_depositor_comments
;
The following automatic conversions were performed:

data item '_exptl_absorpt_correction_type' value 'MULTI-SCAN' was
changed to 'multi-scan' in accordance with the
/home/data/users/saulius/crontab/automatic-downloads/rss-feeds/RSC/lib/dictionaries/cif_core.dic
dictionary named 'cif_core.dic' version 2.4.2 last updated on
2011-04-26.

Automatic conversion script
Id: cif_fix_values 8170 2020-07-09 18:12:32Z antanas 
;
_cod_original_sg_symbol_H-M 'P 21/c'
_cod_database_code 7246700
_shelx_shelxl_version_number 2018/3
_shelx_space_group_comment
;
The symmetry employed for this shelxl refinement is uniquely defined
by the following loop, which should always be used as a source of
symmetry information in preference to the above space-group names.
They are only intended as comments.
;
_shelx_estimated_absorpt_t_min 0.987
_shelx_estimated_absorpt_t_max 0.989

loop_
_space_group_symop_operation_xyz
'x, y, z'
'-x, y+1/2, -z+1/2'
'-x, -y, -z'
'x, -y-1/2, z-1/2'

loop_
_atom_site_label
_atom_site_type_symbol
_atom_site_fract_x
_atom_site_fract_y
_atom_site_fract_z
_atom_site_U_iso_or_equiv
_atom_site_adp_type
_atom_site_occupancy
_atom_site_site_symmetry_order
_atom_site_calc_flag
_atom_site_refinement_flags_posn
_atom_site_refinement_flags_adp
_atom_site_refinement_flags_occupancy
_atom_site_disorder_assembly
_atom_site_disorder_group
F1 F 0.33537(6) 0.90961(8) 0.18454(3) 0.02242(12) Uani 1 1 d . . . . .
O1 O 0.54679(5) 0.64263(8) 0.43090(3) 0.01345(11) Uani 1 1 d . . . . .
O2 O 0.34192(6) 1.00973(8) 0.45952(3) 0.01759(12) Uani 1 1 d . . . . .
N1 N 0.43624(6) 0.75069(10) 0.32525(4) 0.01286(12) Uani 1 1 d . . . . .
H10 H 0.5077(15) 0.772(2) 0.2971(8) 0.031(4) Uiso 1 1 d . . . . .
N2 N 0.35026(8) 0.28825(11) 0.28885(4) 0.02203(15) Uani 1 1 d . . . . .
N3 N 0.05730(8) 0.30354(11) 0.45873(5) 0.02188(15) Uani 1 1 d . . . . .
C1 C 0.11634(9) 0.87928(12) 0.22882(5) 0.01972(16) Uani 1 1 d . . . . .
H1 H 0.080939 0.929506 0.183551 0.024 Uiso 1 1 calc R U . . .
C2 C 0.03190(8) 0.82799(13) 0.28556(5) 0.01973(16) Uani 1 1 d . . . . .
H9 H -0.061025 0.846693 0.279284 0.024 Uiso 1 1 calc R U . . .
C3 C 0.08260(8) 0.74896(11) 0.35189(4) 0.01510(14) Uani 1 1 d . . . . .
H8 H 0.025097 0.714056 0.390671 0.018 Uiso 1 1 calc R U . . .
C4 C 0.21841(7) 0.72303(10) 0.35953(4) 0.01139(12) Uani 1 1 d . . . . .
C5 C 0.30271(7) 0.63705(10) 0.42120(4) 0.00969(12) Uani 1 1 d . . . . .
C6 C 0.27792(7) 0.70597(10) 0.50017(4) 0.01137(13) Uani 1 1 d . . . . .
H4 H 0.186357 0.672220 0.513744 0.014 Uiso 1 1 calc R U . . .
H5 H 0.339701 0.641029 0.535237 0.014 Uiso 1 1 calc R U . . .
C7 C 0.29588(7) 0.91523(11) 0.50894(4) 0.01318(13) Uani 1 1 d . . . . .
C8 C 0.25273(11) 0.99558(13) 0.58179(5) 0.0257(2) Uani 1 1 d . . . . .
H2 H 0.270053 1.130606 0.582585 0.039 Uiso 1 1 calc R U . . .
H7 H 0.302415 0.935355 0.622817 0.039 Uiso 1 1 calc R U . . .
H6 H 0.157588 0.973209 0.587478 0.039 Uiso 1 1 calc R U . . .
C9 C 0.30368(7) 0.77991(10) 0.30358(4) 0.01228(13) Uani 1 1 d . . . . .
C10 C 0.44533(7) 0.67921(10) 0.39560(4) 0.01064(12) Uani 1 1 d . . . . .
C11 C 0.29326(7) 0.41723(10) 0.42084(4) 0.01070(12) Uani 1 1 d . . . . .
H3 H 0.359853 0.367351 0.457978 0.013 Uiso 1 1 calc R U . . .
C12 C 0.32404(8) 0.33996(11) 0.34701(4) 0.01421(14) Uani 1 1 d . . . . .
C13 C 0.16076(8) 0.35198(11) 0.44200(4) 0.01366(13) Uani 1 1 d . . . . .
C14 C 0.25196(8) 0.85686(11) 0.23861(4) 0.01587(14) Uani 1 1 d . . . . .

loop_
_atom_site_aniso_label
_atom_site_aniso_U_11
_atom_site_aniso_U_22
_atom_site_aniso_U_33
_atom_site_aniso_U_23
_atom_site_aniso_U_13
_atom_site_aniso_U_12
F1 0.0302(3) 0.0259(3) 0.0112(2) 0.00616(19) 0.00248(19) -0.0027(2)
O1 0.0113(2) 0.0152(2) 0.0138(2) 0.00059(19) -0.00058(18) -0.00050(18)
O2 0.0248(3) 0.0123(2) 0.0159(3) 0.0011(2) 0.0040(2) -0.0021(2)
N1 0.0124(3) 0.0161(3) 0.0102(3) 0.0024(2) 0.0019(2) -0.0013(2)
N2 0.0253(4) 0.0213(3) 0.0198(3) -0.0056(3) 0.0081(3) -0.0041(3)
N3 0.0181(3) 0.0194(3) 0.0285(4) -0.0008(3) 0.0068(3) -0.0032(3)
C1 0.0238(4) 0.0194(4) 0.0156(3) 0.0023(3) -0.0066(3) 0.0033(3)
C2 0.0169(3) 0.0211(4) 0.0209(4) 0.0011(3) -0.0058(3) 0.0040(3)
C3 0.0129(3) 0.0158(3) 0.0165(3) 0.0005(3) -0.0015(2) 0.0018(2)
C4 0.0125(3) 0.0111(3) 0.0105(3) 0.0008(2) -0.0004(2) 0.0004(2)
C5 0.0101(3) 0.0095(3) 0.0095(3) 0.0005(2) 0.0008(2) -0.0005(2)
C6 0.0138(3) 0.0101(3) 0.0104(3) -0.0003(2) 0.0021(2) -0.0004(2)
C7 0.0149(3) 0.0115(3) 0.0132(3) -0.0010(2) 0.0006(2) -0.0001(2)
C8 0.0432(5) 0.0155(4) 0.0190(4) -0.0056(3) 0.0128(4) -0.0056(3)
C9 0.0144(3) 0.0122(3) 0.0102(3) 0.0009(2) -0.0005(2) -0.0002(2)
C10 0.0119(3) 0.0100(3) 0.0101(3) -0.0003(2) 0.0016(2) -0.0008(2)
C11 0.0109(3) 0.0102(3) 0.0110(3) -0.0005(2) 0.0017(2) -0.0003(2)
C12 0.0146(3) 0.0120(3) 0.0162(3) -0.0017(2) 0.0032(2) -0.0016(2)
C13 0.0149(3) 0.0116(3) 0.0146(3) -0.0006(2) 0.0026(2) -0.0002(2)
C14 0.0224(4) 0.0150(3) 0.0102(3) 0.0022(2) -0.0006(2) 0.0002(3)

loop_
_atom_type_symbol
_atom_type_description
_atom_type_scat_dispersion_real
_atom_type_scat_dispersion_imag
_atom_type_scat_source
C C 0.0033 0.0016 'International Tables Vol C Tables 4.2.6.8 and 6.1.1.4'
H H 0.0000 0.0000 'International Tables Vol C Tables 4.2.6.8 and 6.1.1.4'
N N 0.0061 0.0033 'International Tables Vol C Tables 4.2.6.8 and 6.1.1.4'
O O 0.0106 0.0060 'International Tables Vol C Tables 4.2.6.8 and 6.1.1.4'
F F 0.0171 0.0103 'International Tables Vol C Tables 4.2.6.8 and 6.1.1.4'

loop_
_geom_angle_atom_site_label_1
_geom_angle_atom_site_label_2
_geom_angle_atom_site_label_3
_geom_angle
_geom_angle_site_symmetry_1
_geom_angle_site_symmetry_3
_geom_angle_publ_flag
C10 N1 C9 110.84(6) . . ?
C10 N1 H10 123.0(9) . . ?
C9 N1 H10 126.1(9) . . ?
C14 C1 C2 119.77(7) . . ?
C14 C1 H1 120.1 . . ?
C2 C1 H1 120.1 . . ?
C1 C2 C3 120.69(8) . . ?
C1 C2 H9 119.7 . . ?
C3 C2 H9 119.7 . . ?
C4 C3 C2 118.45(7) . . ?
C4 C3 H8 120.8 . . ?
C2 C3 H8 120.8 . . ?
C3 C4 C9 120.90(7) . . ?
C3 C4 C5 131.62(7) . . ?
C9 C4 C5 107.47(6) . . ?
C4 C5 C6 116.61(6) . . ?
C4 C5 C10 102.30(6) . . ?
C6 C5 C10 112.76(6) . . ?
C4 C5 C11 111.72(6) . . ?
C6 C5 C11 108.31(6) . . ?
C10 C5 C11 104.43(5) . . ?
C7 C6 C5 113.14(6) . . ?
C7 C6 H4 109.0 . . ?
C5 C6 H4 109.0 . . ?
C7 C6 H5 109.0 . . ?
C5 C6 H5 109.0 . . ?
H4 C6 H5 107.8 . . ?
O2 C7 C8 123.17(7) . . ?
O2 C7 C6 121.28(7) . . ?
C8 C7 C6 115.55(7) . . ?
C7 C8 H2 109.5 . . ?
C7 C8 H7 109.5 . . ?
H2 C8 H7 109.5 . . ?
C7 C8 H6 109.5 . . ?
H2 C8 H6 109.5 . . ?
H7 C8 H6 109.5 . . ?
C14 C9 C4 119.79(7) . . ?
C14 C9 N1 129.29(7) . . ?
C4 C9 N1 110.90(6) . . ?
O1 C10 N1 126.78(7) . . ?
O1 C10 C5 125.25(6) . . ?
N1 C10 C5 107.81(6) . . ?
C13 C11 C12 108.97(6) . . ?
C13 C11 C5 111.71(6) . . ?
C12 C11 C5 111.27(6) . . ?
C13 C11 H3 108.3 . . ?
C12 C11 H3 108.3 . . ?
C5 C11 H3 108.3 . . ?
N2 C12 C11 176.72(8) . . ?
N3 C13 C11 179.11(9) . . ?
F1 C14 C9 119.27(7) . . ?
F1 C14 C1 120.40(7) . . ?
C9 C14 C1 120.34(8) . . ?

loop_
_geom_bond_atom_site_label_1
_geom_bond_atom_site_label_2
_geom_bond_distance
_geom_bond_site_symmetry_2
_geom_bond_publ_flag
F1 C14 1.3532(9) . ?
O1 C10 1.2182(9) . ?
O2 C7 1.2158(9) . ?
N1 C10 1.3633(9) . ?
N1 C9 1.3981(10) . ?
N1 H10 0.903(15) . ?
N2 C12 1.1446(11) . ?
N3 C13 1.1457(11) . ?
C1 C14 1.3832(12) . ?
C1 C2 1.3924(13) . ?
C1 H1 0.9500 . ?
C2 C3 1.4030(11) . ?
C2 H9 0.9500 . ?
C3 C4 1.3848(10) . ?
C3 H8 0.9500 . ?
C4 C9 1.3981(10) . ?
C4 C5 1.5096(10) . ?
C5 C6 1.5273(10) . ?
C5 C10 1.5493(10) . ?
C5 C11 1.5728(10) . ?
C6 C7 1.5131(10) . ?
C6 H4 0.9900 . ?
C6 H5 0.9900 . ?
C7 C8 1.5024(11) . ?
C8 H2 0.9800 . ?
C8 H7 0.9800 . ?
C8 H6 0.9800 . ?
C9 C14 1.3801(10) . ?
C11 C13 1.4730(10) . ?
C11 C12 1.4759(10) . ?
C11 H3 1.0000 . ?

loop_
_geom_torsion_atom_site_label_1
_geom_torsion_atom_site_label_2
_geom_torsion_atom_site_label_3
_geom_torsion_atom_site_label_4
_geom_torsion
_geom_torsion_site_symmetry_1
_geom_torsion_site_symmetry_2
_geom_torsion_site_symmetry_3
_geom_torsion_site_symmetry_4
_geom_torsion_publ_flag
C14 C1 C2 C3 -1.73(13) . . . . ?
C1 C2 C3 C4 -0.08(13) . . . . ?
C2 C3 C4 C9 2.12(12) . . . . ?
C2 C3 C4 C5 -177.45(8) . . . . ?
C3 C4 C5 C6 -49.67(11) . . . . ?
C9 C4 C5 C6 130.71(7) . . . . ?
C3 C4 C5 C10 -173.18(8) . . . . ?
C9 C4 C5 C10 7.20(7) . . . . ?
C3 C4 C5 C11 75.63(10) . . . . ?
C9 C4 C5 C11 -103.99(7) . . . . ?
C4 C5 C6 C7 -57.83(8) . . . . ?
C10 C5 C6 C7 60.11(8) . . . . ?
C11 C5 C6 C7 175.17(6) . . . . ?
C5 C6 C7 O2 -8.78(10) . . . . ?
C5 C6 C7 C8 170.96(7) . . . . ?
C3 C4 C9 C14 -2.36(12) . . . . ?
C5 C4 C9 C14 177.31(7) . . . . ?
C3 C4 C9 N1 176.28(7) . . . . ?
C5 C4 C9 N1 -4.06(8) . . . . ?
C10 N1 C9 C14 176.97(8) . . . . ?
C10 N1 C9 C4 -1.50(9) . . . . ?
C9 N1 C10 O1 -178.19(7) . . . . ?
C9 N1 C10 C5 6.24(8) . . . . ?
C4 C5 C10 O1 176.18(7) . . . . ?
C6 C5 C10 O1 50.12(10) . . . . ?
C11 C5 C10 O1 -67.25(9) . . . . ?
C4 C5 C10 N1 -8.16(7) . . . . ?
C6 C5 C10 N1 -134.22(6) . . . . ?
C11 C5 C10 N1 108.41(6) . . . . ?
C4 C5 C11 C13 -68.48(8) . . . . ?
C6 C5 C11 C13 61.29(8) . . . . ?
C10 C5 C11 C13 -178.31(6) . . . . ?
C4 C5 C11 C12 53.57(8) . . . . ?
C6 C5 C11 C12 -176.66(6) . . . . ?
C10 C5 C11 C12 -56.27(7) . . . . ?
C4 C9 C14 F1 -179.32(7) . . . . ?
N1 C9 C14 F1 2.33(13) . . . . ?
C4 C9 C14 C1 0.49(12) . . . . ?
N1 C9 C14 C1 -177.85(8) . . . . ?
C2 C1 C14 F1 -178.67(8) . . . . ?
C2 C1 C14 C9 1.52(13) . . . . ?
